data_2204810
loop_
_publ_author_name
'Nelson, Jared '
'Twamley, Brendan'
'Natale, Nicholas R.'

_publ_section_title
;Ethyl
 5-(5-oxo-2,3-dihydro-5<i>H</i>-oxazolo[2,3-<i>a</i>]isoindol-9b-ylmethyl)-4-(2,5,5-trimethyl-1,3-dioxan-2-yl)isoxazole-3-carboxylate:
 the product of a novel synthetic method
;
_journal_issue 12
_journal_name_full 'Acta Crystallographica Section E'
_journal_page_first o2255
_journal_page_last o2257
_journal_paper_doi 10.1107/S1600536804027655
_journal_volume 60
_journal_year 2004
_chemical_formula_iupac 'C24 H28 N2 O7'
_chemical_formula_moiety 'C24 H28 N2 O7'
_chemical_formula_sum 'C24 H28 N2 O7'
_chemical_formula_weight 456.48
_chemical_melting_point 161
_chemical_name_common 'substituted isoxazole carboxylic acid ethyl ester'
_chemical_name_systematic
;Ethyl
5-(5-oxo-2,3-dihydro-5H-oxazolo[2,3-a]isoindol-9b-ylmethyl)-4-(2,5,5-trimethyl-
1,3-dioxan-2-yl)isoxazole-3-carboxylate
;
_space_group_IT_number 14
_symmetry_cell_setting monoclinic
_symmetry_space_group_name_Hall '-P 2yn'
_symmetry_space_group_name_H-M 'P 1 21/n 1'
_atom_sites_solution_hydrogens geom
_atom_sites_solution_primary direct
_atom_sites_solution_secondary difmap
_audit_creation_method SHELXL-97
_cell_angle_alpha 90.00
_cell_angle_beta 91.76(3)
_cell_angle_gamma 90.00
_cell_formula_units_Z 4
_cell_length_a 13.302(3)
_cell_length_b 11.707(2)
_cell_length_c 14.412(3)
_cell_measurement_reflns_used 5056
_cell_measurement_temperature 85(2)
_cell_measurement_theta_max 27.55
_cell_measurement_theta_min 2.24
_cell_volume 2243.3(8)
_computing_cell_refinement 'SAINT-Plus (Bruker, 2001)'
_computing_data_collection 'SMART (Bruker, 2001)'
_computing_data_reduction SAINT-Plus
_computing_molecular_graphics SHELXTL
_computing_publication_material SHELXTL
_computing_structure_refinement SHELXTL
_computing_structure_solution 'SHELXTL (Bruker, 2001)'
_diffrn_ambient_temperature 85(2)
_diffrn_detector_area_resol_mean 8.3
_diffrn_measured_fraction_theta_full 0.997
_diffrn_measured_fraction_theta_max 0.997
_diffrn_measurement_device_type 'Bruker--Siemens SMART APEX'
_diffrn_measurement_method \w
_diffrn_radiation_monochromator graphite
_diffrn_radiation_source 'normal-focus sealed tube'
_diffrn_radiation_type MoK\a
_diffrn_radiation_wavelength 0.71073
_diffrn_reflns_av_R_equivalents 0.0448
_diffrn_reflns_av_sigmaI/netI 0.0550
_diffrn_reflns_limit_h_max 17
_diffrn_reflns_limit_h_min -16
_diffrn_reflns_limit_k_max 15
_diffrn_reflns_limit_k_min -15
_diffrn_reflns_limit_l_max 18
_diffrn_reflns_limit_l_min -12
_diffrn_reflns_number 17860
_diffrn_reflns_theta_full 27.56
_diffrn_reflns_theta_max 27.56
_diffrn_reflns_theta_min 2.05
_diffrn_standards_decay_% <0.01
_exptl_absorpt_coefficient_mu 0.100
_exptl_absorpt_correction_T_max 0.987
_exptl_absorpt_correction_T_min 0.976
_exptl_absorpt_correction_type multi-scan
_exptl_absorpt_process_details '(SADABS; Bruker, 2001)'
_exptl_crystal_colour colorless
_exptl_crystal_density_diffrn 1.352
_exptl_crystal_density_method 'not measured'
_exptl_crystal_description prism
_exptl_crystal_F_000 968
_exptl_crystal_size_max 0.24
_exptl_crystal_size_mid 0.14
_exptl_crystal_size_min 0.13
_refine_diff_density_max 0.38
_refine_diff_density_min -0.27
_refine_ls_extinction_method none
_refine_ls_goodness_of_fit_ref 1.030
_refine_ls_hydrogen_treatment constr
_refine_ls_matrix_type full
_refine_ls_number_parameters 302
_refine_ls_number_reflns 5153
_refine_ls_number_restraints 0
_refine_ls_restrained_S_all 1.030
_refine_ls_R_factor_all 0.070
_refine_ls_R_factor_gt 0.048
_refine_ls_shift/su_max 0.001
_refine_ls_shift/su_mean 0.000
_refine_ls_structure_factor_coef Fsqd
_refine_ls_weighting_details 'calc w = 1/[\s^2^(Fo^2^)+(0.0555P)^2^+0.2378P] where P = (Fo^2^+2Fc^2^)/3'
_refine_ls_weighting_scheme calc
_refine_ls_wR_factor_gt 0.107
_refine_ls_wR_factor_ref 0.117
_reflns_number_gt 3773
_reflns_number_total 5153
_reflns_threshold_expression I>2\s(I)
_cod_data_source_file wk6034.cif
_cod_data_source_block I
_cod_depositor_comments
;
The following automatic conversions were performed:
'_symmetry_cell_setting' value 'Monoclinic' changed to 'monoclinic'
according to '/home/saulius/struct/CIF-dictionaries/cif_core.dic'
dictionary named 'cif_core.dic' version 2.4.1 from 2010-06-29.

Automatic conversion script
Id: cif_fix_enum 1527 2010-12-29 10:47:43Z saulius 

The following automatic conversions were performed:

'_symmetry_cell_setting' value 'Monoclinic' changed to 'monoclinic'
according to /home/saulius/struct/CIF-dictionaries/cif_core.dic
dictionary named 'cif_core.dic' version 2.4.1 from 2010-06-29.

Automatic conversion script
Id: cif_fix_values 1715 2011-07-08 13:25:40Z adriana 
;
_cod_original_sg_symbol_H-M 'P 21/n'
_cod_database_code 2204810
_cod_database_fobs_code 2204810

loop_
_symmetry_equiv_pos_as_xyz
'x, y, z'
'-x+1/2, y+1/2, -z+1/2'
'-x, -y, -z'
'x-1/2, -y-1/2, z-1/2'

loop_
_atom_site_label
_atom_site_fract_x
_atom_site_fract_y
_atom_site_fract_z
_atom_site_U_iso_or_equiv
_atom_site_adp_type
_atom_site_calc_flag
_atom_site_refinement_flags
_atom_site_occupancy
_atom_site_type_symbol
C1 0.42236(13) -0.12805(14) 0.94438(13) 0.0229(4) Uani d . 1 C
H1A 0.4353 -0.1767 0.8907 0.034 Uiso calc R 1 H
H1B 0.4603 -0.1568 0.9988 0.034 Uiso calc R 1 H
H1C 0.4435 -0.0497 0.9312 0.034 Uiso calc R 1 H
C2 0.27446(13) -0.25078(13) 0.98484(12) 0.0206(4) Uani d . 1 C
H2A 0.2026 -0.2496 0.9977 0.031 Uiso calc R 1 H
H2B 0.3122 -0.2804 1.0391 0.031 Uiso calc R 1 H
H2C 0.2859 -0.3001 0.9312 0.031 Uiso calc R 1 H
C3 0.30994(12) -0.12952(13) 0.96370(11) 0.0169(3) Uani d . 1 C
C4 0.24844(12) -0.08310(13) 0.88125(11) 0.0167(3) Uani d . 1 C
H4A 0.2634 -0.1279 0.8251 0.020 Uiso calc R 1 H
H4B 0.1759 -0.0915 0.8931 0.020 Uiso calc R 1 H
C5 0.25727(11) 0.10745(13) 0.94334(11) 0.0144(3) Uani d . 1 C
C6 0.28664(12) -0.05190(13) 1.04529(11) 0.0167(3) Uani d . 1 C
H6A 0.2149 -0.0601 1.0604 0.020 Uiso calc R 1 H
H6B 0.3277 -0.0756 1.1004 0.020 Uiso calc R 1 H
C7 0.30754(12) 0.21883(13) 0.91901(12) 0.0193(4) Uani d . 1 C
H7A 0.3006 0.2732 0.9701 0.029 Uiso calc R 1 H
H7B 0.2756 0.2503 0.8624 0.029 Uiso calc R 1 H
H7C 0.3790 0.2052 0.9087 0.029 Uiso calc R 1 H
C8 0.14519(12) 0.12222(12) 0.95766(11) 0.0137(3) Uani d . 1 C
C9 0.07099(12) 0.12675(12) 0.88443(11) 0.0151(3) Uani d . 1 C
C10 0.08951(12) 0.12252(13) 0.78268(11) 0.0171(3) Uani d . 1 C
C11 0.06909(14) 0.01422(15) 0.64452(12) 0.0259(4) Uani d . 1 C
H11A 0.1406 -0.0055 0.6360 0.031 Uiso calc R 1 H
H11B 0.0538 0.0855 0.6100 0.031 Uiso calc R 1 H
C12 0.00249(13) -0.08065(14) 0.60968(12) 0.0224(4) Uani d . 1 C
H12A 0.0139 -0.1487 0.6482 0.034 Uiso calc R 1 H
H12B 0.0181 -0.0982 0.5452 0.034 Uiso calc R 1 H
H12C -0.0680 -0.0571 0.6128 0.034 Uiso calc R 1 H
C13 0.09111(11) 0.13580(12) 1.03517(11) 0.0145(3) Uani d . 1 C
C14 0.11558(12) 0.14001(12) 1.13657(11) 0.0158(3) Uani d . 1 C
H14A 0.1736 0.0890 1.1501 0.019 Uiso calc R 1 H
H14B 0.0576 0.1097 1.1702 0.019 Uiso calc R 1 H
C15 0.14094(12) 0.25990(13) 1.17436(11) 0.0165(3) Uani d . 1 C
C16 0.05770(12) 0.34719(13) 1.16393(11) 0.0181(4) Uani d . 1 C
C17 -0.04117(13) 0.34283(15) 1.19049(12) 0.0231(4) Uani d . 1 C
H17 -0.0678 0.2760 1.2179 0.028 Uiso calc R 1 H
C18 -0.10050(14) 0.43947(16) 1.17576(13) 0.0285(4) Uani d . 1 C
H18 -0.1684 0.4388 1.1943 0.034 Uiso calc R 1 H
C19 -0.06228(15) 0.53676(16) 1.13454(14) 0.0311(4) Uani d . 1 C
H19 -0.1041 0.6020 1.1262 0.037 Uiso calc R 1 H
C20 0.03600(14) 0.53996(15) 1.10547(14) 0.0286(4) Uani d . 1 C
H20 0.0621 0.6058 1.0760 0.034 Uiso calc R 1 H
C21 0.09507(13) 0.44366(13) 1.12088(12) 0.0206(4) Uani d . 1 C
C22 0.20276(13) 0.42523(14) 1.10278(13) 0.0231(4) Uani d . 1 C
C23 0.31897(13) 0.28302(14) 1.17617(12) 0.0227(4) Uani d . 1 C
H23A 0.3594 0.3520 1.1912 0.027 Uiso calc R 1 H
H23B 0.3595 0.2299 1.1391 0.027 Uiso calc R 1 H
C24 0.28223(13) 0.22509(15) 1.26465(13) 0.0251(4) Uani d . 1 C
H24A 0.2933 0.1416 1.2619 0.030 Uiso calc R 1 H
H24B 0.3187 0.2557 1.3202 0.030 Uiso calc R 1 H
N1 -0.02030(10) 0.14061(11) 0.91393(9) 0.0190(3) Uani d . 1 N
N2 0.22451(10) 0.31287(11) 1.12711(10) 0.0176(3) Uani d . 1 N
O1 0.27101(8) 0.03538(9) 0.86536(7) 0.0168(3) Uani d . 1 O
O2 0.30748(8) 0.06599(9) 1.02434(8) 0.0161(2) Uani d . 1 O
O3 0.04988(9) 0.02951(9) 0.74327(8) 0.0202(3) Uani d . 1 O
O4 0.13522(10) 0.19547(10) 0.74326(8) 0.0255(3) Uani d . 1 O
O5 0.17600(8) 0.25034(10) 1.26846(8) 0.0216(3) Uani d . 1 O
O6 0.26416(10) 0.49273(10) 1.07445(10) 0.0370(4) Uani d . 1 O
O7 -0.00808(8) 0.14704(9) 1.01126(8) 0.0176(3) Uani d . 1 O

loop_
_atom_site_aniso_label
_atom_site_aniso_U_11
_atom_site_aniso_U_22
_atom_site_aniso_U_33
_atom_site_aniso_U_12
_atom_site_aniso_U_13
_atom_site_aniso_U_23
C1 0.0181(9) 0.0240(9) 0.0266(10) 0.0038(7) 0.0011(7) -0.0061(7)
C2 0.0218(9) 0.0159(8) 0.0240(10) 0.0031(7) 0.0003(7) -0.0002(7)
C3 0.0168(8) 0.0170(8) 0.0167(9) 0.0018(6) -0.0006(6) -0.0013(6)
C4 0.0175(8) 0.0151(7) 0.0175(8) -0.0002(6) 0.0021(6) -0.0029(6)
C5 0.0145(8) 0.0155(7) 0.0132(8) -0.0004(6) 0.0012(6) 0.0003(6)
C6 0.0194(8) 0.0142(7) 0.0164(9) 0.0013(6) -0.0011(6) 0.0015(6)
C7 0.0171(8) 0.0194(8) 0.0216(9) -0.0031(6) 0.0039(7) 0.0020(7)
C8 0.0163(8) 0.0093(7) 0.0154(8) -0.0018(6) -0.0007(6) 0.0005(6)
C9 0.0166(8) 0.0104(7) 0.0183(9) -0.0020(6) -0.0001(6) 0.0007(6)
C10 0.0166(8) 0.0180(8) 0.0164(9) 0.0003(6) -0.0028(6) 0.0027(6)
C11 0.0325(10) 0.0323(10) 0.0130(9) -0.0071(8) 0.0007(7) -0.0009(7)
C12 0.0249(9) 0.0212(8) 0.0208(9) 0.0034(7) -0.0022(7) -0.0023(7)
C13 0.0119(8) 0.0106(7) 0.0210(9) -0.0008(6) -0.0004(6) 0.0004(6)
C14 0.0175(8) 0.0140(7) 0.0162(8) -0.0001(6) 0.0035(6) 0.0004(6)
C15 0.0183(8) 0.0174(8) 0.0138(9) -0.0014(6) 0.0001(6) -0.0006(6)
C16 0.0215(9) 0.0176(8) 0.0149(9) 0.0012(6) -0.0018(7) -0.0063(6)
C17 0.0236(9) 0.0288(9) 0.0172(9) 0.0030(7) 0.0024(7) -0.0029(7)
C18 0.0235(10) 0.0384(11) 0.0235(10) 0.0097(8) 0.0004(7) -0.0087(8)
C19 0.0331(11) 0.0248(9) 0.0347(12) 0.0125(8) -0.0079(9) -0.0084(8)
C20 0.0321(11) 0.0185(8) 0.0345(11) -0.0010(7) -0.0077(8) -0.0026(8)
C21 0.0220(9) 0.0164(8) 0.0231(10) -0.0015(6) -0.0041(7) -0.0037(7)
C22 0.0226(9) 0.0176(8) 0.0286(10) -0.0041(7) -0.0052(7) 0.0000(7)
C23 0.0168(9) 0.0237(9) 0.0273(10) -0.0007(7) -0.0034(7) -0.0046(7)
C24 0.0213(9) 0.0282(9) 0.0252(10) 0.0027(7) -0.0061(7) -0.0022(8)
N1 0.0202(7) 0.0196(7) 0.0170(8) 0.0000(6) -0.0017(6) 0.0007(6)
N2 0.0158(7) 0.0155(6) 0.0213(8) -0.0019(5) -0.0007(6) -0.0009(6)
O1 0.0196(6) 0.0158(5) 0.0151(6) -0.0006(4) 0.0028(5) -0.0006(4)
O2 0.0157(6) 0.0148(5) 0.0176(6) -0.0002(4) -0.0028(4) -0.0005(4)
O3 0.0244(6) 0.0219(6) 0.0143(6) -0.0069(5) 0.0005(5) -0.0001(5)
O4 0.0348(7) 0.0235(6) 0.0182(7) -0.0080(5) -0.0002(5) 0.0061(5)
O5 0.0225(6) 0.0266(6) 0.0155(6) 0.0022(5) -0.0021(5) -0.0022(5)
O6 0.0261(7) 0.0244(7) 0.0603(10) -0.0101(5) -0.0037(7) 0.0111(6)
O7 0.0152(6) 0.0198(6) 0.0178(6) -0.0004(4) 0.0007(4) -0.0007(5)

loop_
_atom_type_symbol
_atom_type_description
_atom_type_scat_dispersion_real
_atom_type_scat_dispersion_imag
_atom_type_scat_source
C C 0.0033 0.0016 'International Tables Vol C Tables 4.2.6.8 and 6.1.1.4'
H H 0.0000 0.0000 'International Tables Vol C Tables 4.2.6.8 and 6.1.1.4'
N N 0.0061 0.0033 'International Tables Vol C Tables 4.2.6.8 and 6.1.1.4'
O O 0.0106 0.0060 'International Tables Vol C Tables 4.2.6.8 and 6.1.1.4'

loop_
_geom_angle_atom_site_label_1
_geom_angle_atom_site_label_2
_geom_angle_atom_site_label_3
_geom_angle
C3 C1 H1A 109.5
C3 C1 H1B 109.5
H1A C1 H1B 109.5
C3 C1 H1C 109.5
H1A C1 H1C 109.5
H1B C1 H1C 109.5
C3 C2 H2A 109.5
C3 C2 H2B 109.5
H2A C2 H2B 109.5
C3 C2 H2C 109.5
H2A C2 H2C 109.5
H2B C2 H2C 109.5
C4 C3 C6 105.79(13)
C4 C3 C1 111.03(14)
C6 C3 C1 110.88(14)
C4 C3 C2 108.98(13)
C6 C3 C2 109.16(13)
C1 C3 C2 110.85(13)
O1 C4 C3 111.02(13)
O1 C4 H4A 109.4
C3 C4 H4A 109.4
O1 C4 H4B 109.4
C3 C4 H4B 109.4
H4A C4 H4B 108.0
O2 C5 O1 112.35(12)
O2 C5 C7 106.66(13)
O1 C5 C7 105.07(12)
O2 C5 C8 111.56(12)
O1 C5 C8 108.97(13)
C7 C5 C8 112.07(12)
O2 C6 C3 111.35(13)
O2 C6 H6A 109.4
C3 C6 H6A 109.4
O2 C6 H6B 109.4
C3 C6 H6B 109.4
H6A C6 H6B 108.0
C5 C7 H7A 109.5
C5 C7 H7B 109.5
H7A C7 H7B 109.5
C5 C7 H7C 109.5
H7A C7 H7C 109.5
H7B C7 H7C 109.5
C13 C8 C9 103.48(14)
C13 C8 C5 132.19(15)
C9 C8 C5 124.32(14)
N1 C9 C8 113.13(14)
N1 C9 C10 120.34(15)
C8 C9 C10 126.47(14)
O4 C10 O3 125.45(15)
O4 C10 C9 122.77(15)
O3 C10 C9 111.78(13)
O3 C11 C12 107.30(13)
O3 C11 H11A 110.3
C12 C11 H11A 110.3
O3 C11 H11B 110.3
C12 C11 H11B 110.3
H11A C11 H11B 108.5
C11 C12 H12A 109.5
C11 C12 H12B 109.5
H12A C12 H12B 109.5
C11 C12 H12C 109.5
H12A C12 H12C 109.5
H12B C12 H12C 109.5
C8 C13 O7 109.73(14)
C8 C13 C14 135.00(15)
O7 C13 C14 115.28(13)
C13 C14 C15 114.62(13)
C13 C14 H14A 108.6
C15 C14 H14A 108.6
C13 C14 H14B 108.6
C15 C14 H14B 108.6
H14A C14 H14B 107.6
O5 C15 N2 104.22(13)
O5 C15 C16 111.43(13)
N2 C15 C16 103.44(13)
O5 C15 C14 109.08(12)
N2 C15 C14 112.59(12)
C16 C15 C14 115.44(14)
C17 C16 C21 120.72(15)
C17 C16 C15 130.41(15)
C21 C16 C15 108.87(14)
C16 C17 C18 117.88(17)
C16 C17 H17 121.1
C18 C17 H17 121.1
C19 C18 C17 121.25(17)
C19 C18 H18 119.4
C17 C18 H18 119.4
C20 C19 C18 120.86(17)
C20 C19 H19 119.6
C18 C19 H19 119.6
C19 C20 C21 117.66(17)
C19 C20 H20 121.2
C21 C20 H20 121.2
C16 C21 C20 121.58(16)
C16 C21 C22 108.78(14)
C20 C21 C22 129.53(16)
O6 C22 N2 124.28(16)
O6 C22 C21 128.91(16)
N2 C22 C21 106.79(13)
N2 C23 C24 102.46(13)
N2 C23 H23A 111.3
C24 C23 H23A 111.3
N2 C23 H23B 111.3
C24 C23 H23B 111.3
H23A C23 H23B 109.2
O5 C24 C23 106.09(14)
O5 C24 H24A 110.5
C23 C24 H24A 110.5
O5 C24 H24B 110.5
C23 C24 H24B 110.5
H24A C24 H24B 108.7
C9 N1 O7 104.49(13)
C22 N2 C15 111.36(13)
C22 N2 C23 121.09(13)
C15 N2 C23 109.13(13)
C5 O1 C4 114.44(11)
C5 O2 C6 114.38(12)
C10 O3 C11 115.88(12)
C15 O5 C24 105.76(12)
C13 O7 N1 109.18(12)

loop_
_geom_bond_atom_site_label_1
_geom_bond_atom_site_label_2
_geom_bond_distance
C1 C3 1.530(2)
C1 H1A 0.9800
C1 H1B 0.9800
C1 H1C 0.9800
C2 C3 1.530(2)
C2 H2A 0.9800
C2 H2B 0.9800
C2 H2C 0.9800
C3 C4 1.522(2)
C3 C6 1.525(2)
C4 O1 1.4390(18)
C4 H4A 0.9900
C4 H4B 0.9900
C5 O2 1.4130(19)
C5 O1 1.4217(18)
C5 C7 1.512(2)
C5 C8 1.521(2)
C6 O2 1.4416(18)
C6 H6A 0.9900
C6 H6B 0.9900
C7 H7A 0.9800
C7 H7B 0.9800
C7 H7C 0.9800
C8 C13 1.356(2)
C8 C9 1.424(2)
C9 N1 1.309(2)
C9 C10 1.495(2)
C10 O4 1.2014(19)
C10 O3 1.3296(19)
C11 O3 1.465(2)
C11 C12 1.498(2)
C11 H11A 0.9900
C11 H11B 0.9900
C12 H12A 0.9800
C12 H12B 0.9800
C12 H12C 0.9800
C13 O7 1.3599(19)
C13 C14 1.488(2)
C14 C15 1.539(2)
C14 H14A 0.9900
C14 H14B 0.9900
C15 O5 1.425(2)
C15 N2 1.460(2)
C15 C16 1.511(2)
C16 C17 1.382(2)
C16 C21 1.388(2)
C17 C18 1.392(2)
C17 H17 0.9500
C18 C19 1.388(3)
C18 H18 0.9500
C19 C20 1.385(3)
C19 H19 0.9500
C20 C21 1.388(2)
C20 H20 0.9500
C21 C22 1.480(2)
C22 O6 1.216(2)
C22 N2 1.390(2)
C23 N2 1.465(2)
C23 C24 1.537(3)
C23 H23A 0.9900
C23 H23B 0.9900
C24 O5 1.446(2)
C24 H24A 0.9900
C24 H24B 0.9900
N1 O7 1.4092(17)

loop_
_geom_hbond_atom_site_label_D
_geom_hbond_atom_site_label_H
_geom_hbond_atom_site_label_A
_geom_hbond_site_symmetry_A
_geom_hbond_distance_DH
_geom_hbond_distance_HA
_geom_hbond_distance_DA
_geom_hbond_angle_DHA
C14 H14B O3 3_557 0.99 2.52 3.466(2) 159
C12 H12C O6 4_565 0.98 2.40 3.357(2) 164
